data_7152024
loop_
_publ_author_name
'Skov, Louise'
'Petersen, Michael \%Axman'
'Broman, S\/oren Lindb&#x00E6;k'
'Bond, Andrew D.'
'Nielsen, Mogens Br\/ondsted'

_publ_section_title
;
 New synthetic route to substituted dihydroazulene photoswitches.
;
_journal_issue 19
_journal_name_full 'Organic &amp; biomolecular chemistry'
_journal_page_first 6498
_journal_page_last 6501
_journal_paper_doi 10.1039/c1ob06059g
_journal_volume 9
_journal_year 2011
_chemical_formula_moiety 'C24 H16 N2'
_chemical_formula_sum 'C24 H16 N2'
_chemical_formula_weight 332.39
_chemical_name_common 5-phenyldihydroazulene
_space_group_IT_number 2
_symmetry_cell_setting triclinic
_symmetry_space_group_name_Hall '-P 1'
_symmetry_space_group_name_H-M 'P -1'
_atom_sites_solution_hydrogens geom
_atom_sites_solution_primary direct
_atom_sites_solution_secondary difmap
_audit_creation_method SHELXL-97
_cell_angle_alpha 92.711(4)
_cell_angle_beta 114.378(3)
_cell_angle_gamma 100.866(3)
_cell_formula_units_Z 2
_cell_length_a 9.3107(7)
_cell_length_b 9.3161(7)
_cell_length_c 11.1998(11)
_cell_measurement_reflns_used 4498
_cell_measurement_temperature 150(2)
_cell_measurement_theta_max 25.04
_cell_measurement_theta_min 2.80
_cell_volume 860.44(13)
_computing_cell_refinement 'SAINT v.7.68a (Bruker, 2010)'
_computing_data_collection 'APEX2 v2010.1-2 (Bruker, 2010)'
_computing_data_reduction SAINT
_computing_molecular_graphics SHELXTL
_computing_publication_material SHELXTL
_computing_structure_refinement SHELXTL
_computing_structure_solution 'SHELXTL v.6.12 (Sheldrick, 2008)'
_diffrn_ambient_temperature 150(2)
_diffrn_measured_fraction_theta_full 0.956
_diffrn_measured_fraction_theta_max 0.956
_diffrn_measurement_device_type 'Bruker Nonius X8APEX-II CCD'
_diffrn_measurement_method '\w and \f scans'
_diffrn_radiation_monochromator graphite
_diffrn_radiation_source 'fine-focus sealed tube'
_diffrn_radiation_type MoK\a
_diffrn_radiation_wavelength 0.71073
_diffrn_reflns_av_R_equivalents 0.0267
_diffrn_reflns_av_sigmaI/netI 0.0302
_diffrn_reflns_limit_h_max 6
_diffrn_reflns_limit_h_min -11
_diffrn_reflns_limit_k_max 10
_diffrn_reflns_limit_k_min -11
_diffrn_reflns_limit_l_max 13
_diffrn_reflns_limit_l_min -13
_diffrn_reflns_number 9677
_diffrn_reflns_theta_full 25.13
_diffrn_reflns_theta_max 25.13
_diffrn_reflns_theta_min 3.70
_diffrn_standards_number 0
_exptl_absorpt_coefficient_mu 0.076
_exptl_absorpt_correction_T_max 0.985
_exptl_absorpt_correction_T_min 0.893
_exptl_absorpt_correction_type multi-scan
_exptl_absorpt_process_details 'SADABS (Sheldrick, 2008)'
_exptl_crystal_colour yellow
_exptl_crystal_density_diffrn 1.283
_exptl_crystal_density_method 'not measured'
_exptl_crystal_description block
_exptl_crystal_F_000 348
_exptl_crystal_size_max 0.40
_exptl_crystal_size_mid 0.30
_exptl_crystal_size_min 0.20
_refine_diff_density_max 0.178
_refine_diff_density_min -0.148
_refine_diff_density_rms 0.032
_refine_ls_extinction_method none
_refine_ls_goodness_of_fit_ref 1.032
_refine_ls_hydrogen_treatment constr
_refine_ls_matrix_type full
_refine_ls_number_parameters 235
_refine_ls_number_reflns 2938
_refine_ls_number_restraints 0
_refine_ls_restrained_S_all 1.032
_refine_ls_R_factor_all 0.0444
_refine_ls_R_factor_gt 0.0349
_refine_ls_shift/su_max 0.000
_refine_ls_shift/su_mean 0.000
_refine_ls_structure_factor_coef Fsqd
_refine_ls_weighting_details 'calc w=1/[\s^2^(Fo^2^)+(0.0466P)^2^+0.1282P] where P=(Fo^2^+2Fc^2^)/3'
_refine_ls_weighting_scheme calc
_refine_ls_wR_factor_gt 0.0852
_refine_ls_wR_factor_ref 0.0907
_reflns_number_gt 2445
_reflns_number_total 2938
_reflns_threshold_expression I>2\s(I)
_cod_data_source_file c1ob06059g.txt
_cod_data_source_block mb1107
_cod_original_cell_volume 860.44(12)
_cod_database_code 7152024

loop_
_symmetry_equiv_pos_as_xyz
'x, y, z'
'-x, -y, -z'

loop_
_atom_site_label
_atom_site_type_symbol
_atom_site_fract_x
_atom_site_fract_y
_atom_site_fract_z
_atom_site_U_iso_or_equiv
_atom_site_adp_type
_atom_site_occupancy
_atom_site_symmetry_multiplicity
_atom_site_calc_flag
_atom_site_refinement_flags
N1 N 0.37292(13) 1.09848(13) 0.01006(11) 0.0338(3) Uani 1 1 d .
N2 N 0.54389(15) 0.78388(14) 0.26081(12) 0.0438(3) Uani 1 1 d .
C1 C 0.04604(14) 0.65619(14) -0.09336(12) 0.0258(3) Uani 1 1 d .
C2 C 0.01317(15) 0.72972(14) 0.00516(13) 0.0290(3) Uani 1 1 d .
H2A H -0.0906 0.7103 0.0053 0.035 Uiso 1 1 calc R
C3 C 0.14108(14) 0.82797(14) 0.09694(12) 0.0263(3) Uani 1 1 d .
C4 C 0.28788(14) 0.83257(13) 0.06381(12) 0.0243(3) Uani 1 1 d .
C5 C 0.22371(14) 0.71025(14) -0.06140(12) 0.0252(3) Uani 1 1 d .
H5A H 0.2344 0.7567 -0.1369 0.030 Uiso 1 1 calc R
C6 C 0.30174(14) 0.58015(14) -0.03935(13) 0.0298(3) Uani 1 1 d .
H6A H 0.3874 0.5794 0.0445 0.036 Uiso 1 1 calc R
C7 C 0.25400(14) 0.46556(15) -0.13431(14) 0.0313(3) Uani 1 1 d .
H7A H 0.3171 0.3934 -0.1149 0.038 Uiso 1 1 calc R
C8 C 0.11770(15) 0.43894(14) -0.26286(13) 0.0293(3) Uani 1 1 d .
H8A H 0.1306 0.3908 -0.3333 0.035 Uiso 1 1 calc R
C9 C -0.02703(14) 0.47528(13) -0.29403(12) 0.0259(3) Uani 1 1 d .
C10 C -0.06105(14) 0.55662(14) -0.19863(12) 0.0275(3) Uani 1 1 d .
H10A H -0.1708 0.5377 -0.2118 0.033 Uiso 1 1 calc R
C11 C 0.33731(13) 0.98208(15) 0.03312(12) 0.0244(3) Uani 1 1 d .
C12 C 0.43177(16) 0.80534(14) 0.17626(13) 0.0293(3) Uani 1 1 d .
C13 C 0.14818(15) 0.92278(14) 0.20892(12) 0.0267(3) Uani 1 1 d .
C14 C 0.00476(15) 0.92717(14) 0.22051(13) 0.0304(3) Uani 1 1 d .
H14A H -0.0954 0.8692 0.1556 0.037 Uiso 1 1 calc R
C15 C 0.00658(16) 1.01439(15) 0.32477(14) 0.0345(3) Uani 1 1 d .
H15A H -0.0921 1.0167 0.3303 0.041 Uiso 1 1 calc R
C16 C 0.15176(17) 1.09853(14) 0.42135(14) 0.0340(3) Uani 1 1 d .
H16A H 0.1532 1.1570 0.4938 0.041 Uiso 1 1 calc R
C17 C 0.29378(17) 1.09640(15) 0.41113(13) 0.0344(3) Uani 1 1 d .
H17A H 0.3935 1.1542 0.4766 0.041 Uiso 1 1 calc R
C18 C 0.29215(16) 1.01053(14) 0.30606(13) 0.0320(3) Uani 1 1 d .
H18A H 0.3911 1.0114 0.3000 0.038 Uiso 1 1 calc R
C19 C -0.16369(14) 0.42100(14) -0.42765(13) 0.0264(3) Uani 1 1 d .
C20 C -0.18135(15) 0.28721(14) -0.50058(13) 0.0299(3) Uani 1 1 d .
H20A H -0.1055 0.2278 -0.4640 0.036 Uiso 1 1 calc R
C21 C -0.30780(15) 0.24050(15) -0.62514(13) 0.0326(3) Uani 1 1 d .
H21A H -0.3180 0.1494 -0.6731 0.039 Uiso 1 1 calc R
C22 C -0.41971(15) 0.32541(15) -0.68052(13) 0.0336(3) Uani 1 1 d .
H22A H -0.5053 0.2939 -0.7666 0.040 Uiso 1 1 calc R
C23 C -0.40519(15) 0.45670(15) -0.60883(13) 0.0330(3) Uani 1 1 d .
H23A H -0.4820 0.5151 -0.6456 0.040 Uiso 1 1 calc R
C24 C -0.27958(15) 0.50343(14) -0.48407(13) 0.0298(3) Uani 1 1 d .
H24A H -0.2720 0.5934 -0.4358 0.036 Uiso 1 1 calc R

loop_
_atom_site_aniso_label
_atom_site_aniso_U_11
_atom_site_aniso_U_22
_atom_site_aniso_U_33
_atom_site_aniso_U_23
_atom_site_aniso_U_13
_atom_site_aniso_U_12
N1 0.0357(6) 0.0294(7) 0.0346(7) 0.0041(5) 0.0147(5) 0.0046(5)
N2 0.0507(7) 0.0427(8) 0.0300(7) 0.0005(6) 0.0058(6) 0.0207(6)
C1 0.0263(6) 0.0253(7) 0.0264(7) 0.0032(6) 0.0120(5) 0.0055(5)
C2 0.0275(6) 0.0296(8) 0.0319(7) 0.0013(6) 0.0162(6) 0.0038(5)
C3 0.0297(6) 0.0236(7) 0.0275(7) 0.0035(6) 0.0145(5) 0.0049(5)
C4 0.0255(6) 0.0235(7) 0.0218(7) 0.0023(5) 0.0090(5) 0.0040(5)
C5 0.0258(6) 0.0251(7) 0.0234(7) -0.0001(5) 0.0112(5) 0.0020(5)
C6 0.0217(6) 0.0321(8) 0.0337(8) -0.0005(6) 0.0113(5) 0.0047(5)
C7 0.0245(6) 0.0293(7) 0.0406(8) -0.0010(6) 0.0156(6) 0.0049(5)
C8 0.0311(7) 0.0249(7) 0.0336(7) -0.0024(6) 0.0188(6) 0.0005(5)
C9 0.0294(6) 0.0195(7) 0.0294(7) 0.0013(5) 0.0159(6) -0.0004(5)
C10 0.0240(6) 0.0280(7) 0.0307(7) 0.0012(6) 0.0129(5) 0.0039(5)
C11 0.0206(6) 0.0290(8) 0.0218(7) 0.0003(6) 0.0078(5) 0.0051(5)
C12 0.0356(7) 0.0256(7) 0.0261(7) 0.0003(6) 0.0127(6) 0.0076(6)
C13 0.0345(7) 0.0222(7) 0.0262(7) 0.0047(6) 0.0160(6) 0.0057(5)
C14 0.0327(7) 0.0279(7) 0.0306(8) 0.0033(6) 0.0129(6) 0.0085(6)
C15 0.0396(7) 0.0328(8) 0.0405(8) 0.0066(7) 0.0235(7) 0.0149(6)
C16 0.0501(8) 0.0248(7) 0.0341(8) 0.0010(6) 0.0251(7) 0.0089(6)
C17 0.0417(7) 0.0280(8) 0.0308(8) -0.0030(6) 0.0172(6) -0.0001(6)
C18 0.0343(7) 0.0284(8) 0.0344(8) -0.0012(6) 0.0190(6) 0.0011(6)
C19 0.0288(6) 0.0229(7) 0.0291(7) 0.0013(6) 0.0167(6) 0.0002(5)
C20 0.0321(7) 0.0257(7) 0.0322(8) 0.0014(6) 0.0154(6) 0.0043(5)
C21 0.0359(7) 0.0275(7) 0.0329(8) -0.0047(6) 0.0175(6) -0.0005(6)
C22 0.0315(7) 0.0362(8) 0.0274(7) 0.0006(6) 0.0118(6) -0.0021(6)
C23 0.0313(7) 0.0312(8) 0.0356(8) 0.0065(6) 0.0142(6) 0.0047(6)
C24 0.0339(7) 0.0225(7) 0.0329(8) 0.0001(6) 0.0167(6) 0.0020(5)

loop_
_atom_type_symbol
_atom_type_description
_atom_type_scat_dispersion_real
_atom_type_scat_dispersion_imag
_atom_type_scat_source
C C 0.0033 0.0016 'International Tables Vol C Tables 4.2.6.8 and 6.1.1.4'
H H 0.0000 0.0000 'International Tables Vol C Tables 4.2.6.8 and 6.1.1.4'
N N 0.0061 0.0033 'International Tables Vol C Tables 4.2.6.8 and 6.1.1.4'

loop_
_geom_angle_atom_site_label_1
_geom_angle_atom_site_label_2
_geom_angle_atom_site_label_3
_geom_angle
C10 C1 C2 126.87(11)
C10 C1 C5 124.48(11)
C2 C1 C5 108.65(10)
C3 C2 C1 114.56(11)
C3 C2 H2A 122.7
C1 C2 H2A 122.7
C2 C3 C13 128.35(11)
C2 C3 C4 108.38(11)
C13 C3 C4 123.23(10)
C11 C4 C12 106.74(10)
C11 C4 C3 108.83(10)
C12 C4 C3 112.84(10)
C11 C4 C5 111.63(10)
C12 C4 C5 111.91(10)
C3 C4 C5 104.95(9)
C6 C5 C1 108.57(10)
C6 C5 C4 115.62(10)
C1 C5 C4 103.30(9)
C6 C5 H5A 109.7
C1 C5 H5A 109.7
C4 C5 H5A 109.7
C7 C6 C5 122.00(12)
C7 C6 H6A 119.0
C5 C6 H6A 119.0
C6 C7 C8 127.54(12)
C6 C7 H7A 116.2
C8 C7 H7A 116.2
C9 C8 C7 127.05(12)
C9 C8 H8A 116.5
C7 C8 H8A 116.5
C8 C9 C10 122.72(11)
C8 C9 C19 120.14(12)
C10 C9 C19 116.96(10)
C1 C10 C9 127.19(11)
C1 C10 H10A 116.4
C9 C10 H10A 116.4
N1 C11 C4 178.49(13)
N2 C12 C4 178.46(14)
C18 C13 C14 117.37(12)
C18 C13 C3 123.21(11)
C14 C13 C3 119.42(11)
C15 C14 C13 121.12(12)
C15 C14 H14A 119.4
C13 C14 H14A 119.4
C14 C15 C16 120.35(12)
C14 C15 H15A 119.8
C16 C15 H15A 119.8
C17 C16 C15 119.35(12)
C17 C16 H16A 120.3
C15 C16 H16A 120.3
C16 C17 C18 120.44(12)
C16 C17 H17A 119.8
C18 C17 H17A 119.8
C17 C18 C13 121.36(12)
C17 C18 H18A 119.3
C13 C18 H18A 119.3
C24 C19 C20 117.65(12)
C24 C19 C9 120.34(11)
C20 C19 C9 122.02(11)
C21 C20 C19 120.86(12)
C21 C20 H20A 119.6
C19 C20 H20A 119.6
C20 C21 C22 120.59(13)
C20 C21 H21A 119.7
C22 C21 H21A 119.7
C23 C22 C21 119.18(12)
C23 C22 H22A 120.4
C21 C22 H22A 120.4
C24 C23 C22 120.43(13)
C24 C23 H23A 119.8
C22 C23 H23A 119.8
C23 C24 C19 121.27(12)
C23 C24 H24A 119.4
C19 C24 H24A 119.4

loop_
_geom_bond_atom_site_label_1
_geom_bond_atom_site_label_2
_geom_bond_distance
N1 C11 1.1463(16)
N2 C12 1.1432(16)
C1 C10 1.3498(18)
C1 C2 1.4375(18)
C1 C5 1.5160(16)
C2 C3 1.3425(17)
C2 H2A 0.9500
C3 C13 1.4704(18)
C3 C4 1.5510(17)
C4 C11 1.4846(18)
C4 C12 1.4869(18)
C4 C5 1.5883(17)
C5 C6 1.5066(18)
C5 H5A 1.0000
C6 C7 1.3386(18)
C6 H6A 0.9500
C7 C8 1.4436(18)
C7 H7A 0.9500
C8 C9 1.3591(17)
C8 H8A 0.9500
C9 C10 1.4524(18)
C9 C19 1.4927(17)
C10 H10A 0.9500
C13 C18 1.3956(18)
C13 C14 1.4017(18)
C14 C15 1.3831(18)
C14 H14A 0.9500
C15 C16 1.3874(19)
C15 H15A 0.9500
C16 C17 1.3772(19)
C16 H16A 0.9500
C17 C18 1.3845(19)
C17 H17A 0.9500
C18 H18A 0.9500
C19 C24 1.3959(18)
C19 C20 1.4012(18)
C20 C21 1.3840(18)
C20 H20A 0.9500
C21 C22 1.3856(19)
C21 H21A 0.9500
C22 C23 1.3835(19)
C22 H22A 0.9500
C23 C24 1.3824(18)
C23 H23A 0.9500
C24 H24A 0.9500

loop_
_geom_torsion_atom_site_label_1
_geom_torsion_atom_site_label_2
_geom_torsion_atom_site_label_3
_geom_torsion_atom_site_label_4
_geom_torsion
C10 C1 C2 C3 -177.69(13)
C5 C1 C2 C3 1.57(16)
C1 C2 C3 C13 178.90(11)
C1 C2 C3 C4 1.15(16)
C2 C3 C4 C11 116.39(12)
C13 C3 C4 C11 -61.50(14)
C2 C3 C4 C12 -125.34(12)
C13 C3 C4 C12 56.77(15)
C2 C3 C4 C5 -3.23(13)
C13 C3 C4 C5 178.88(11)
C10 C1 C5 C6 -60.89(16)
C2 C1 C5 C6 119.83(11)
C10 C1 C5 C4 175.87(12)
C2 C1 C5 C4 -3.41(13)
C11 C4 C5 C6 127.74(11)
C12 C4 C5 C6 8.18(15)
C3 C4 C5 C6 -114.53(11)
C11 C4 C5 C1 -113.82(11)
C12 C4 C5 C1 126.62(11)
C3 C4 C5 C1 3.91(12)
C1 C5 C6 C7 61.20(16)
C4 C5 C6 C7 176.68(11)
C5 C6 C7 C8 -6.3(2)
C6 C7 C8 C9 -33.7(2)
C7 C8 C9 C10 3.6(2)
C7 C8 C9 C19 -171.32(12)
C2 C1 C10 C9 -175.98(12)
C5 C1 C10 C9 4.9(2)
C8 C9 C10 C1 29.3(2)
C19 C9 C10 C1 -155.66(13)
C2 C3 C13 C18 173.39(13)
C4 C3 C13 C18 -9.16(19)
C2 C3 C13 C14 -6.7(2)
C4 C3 C13 C14 170.72(11)
C18 C13 C14 C15 -0.44(19)
C3 C13 C14 C15 179.67(11)
C13 C14 C15 C16 -0.7(2)
C14 C15 C16 C17 1.2(2)
C15 C16 C17 C18 -0.4(2)
C16 C17 C18 C13 -0.8(2)
C14 C13 C18 C17 1.20(19)
C3 C13 C18 C17 -178.91(12)
C8 C9 C19 C24 -150.56(12)
C10 C9 C19 C24 34.21(16)
C8 C9 C19 C20 29.63(18)
C10 C9 C19 C20 -145.59(12)
C24 C19 C20 C21 1.19(18)
C9 C19 C20 C21 -178.99(11)
C19 C20 C21 C22 0.09(19)
C20 C21 C22 C23 -1.05(19)
C21 C22 C23 C24 0.70(19)
C22 C23 C24 C19 0.62(19)
C20 C19 C24 C23 -1.55(18)
C9 C19 C24 C23 178.63(11)
